data_7052151
loop_
_publ_author_name
'Liliana Dobrza\'nska'
'Gareth O. Lloyd'
'Leonard J. Barbour'

_publ_section_title
;
 The solvent-templating effect as the driving factor that influences
 the formation of crystalline materials based on the stacking of
 metallocycles
;
_journal_issue 5
_journal_name_full 'New Journal of Chemistry'
_journal_page_first 669
_journal_paper_doi 10.1039/b618495m
_journal_volume 31
_journal_year 2007
_chemical_formula_sum 'C18 H21 Cl2 Cu N5'
_chemical_formula_weight 441.84
_chemical_name_common 3
_chemical_name_systematic
;
?
;
_space_group_IT_number 14
_symmetry_cell_setting monoclinic
_symmetry_space_group_name_Hall '-P 2ybc'
_symmetry_space_group_name_H-M 'P 1 21/c 1'
_atom_sites_solution_hydrogens geom
_atom_sites_solution_primary direct
_atom_sites_solution_secondary difmap
_audit_creation_method SHELXL-97
_cell_angle_alpha 90.00
_cell_angle_beta 91.596(4)
_cell_angle_gamma 90.00
_cell_formula_units_Z 4
_cell_length_a 8.590(2)
_cell_length_b 12.854(3)
_cell_length_c 18.163(4)
_cell_measurement_temperature 100(2)
_cell_volume 2004.7(8)
_computing_cell_refinement 'SAINT (Bruker, 2002)'
_computing_data_collection 'SMART (Bruker, 2001)'
_computing_data_reduction SAINT
_computing_molecular_graphics
;
X-Seed (Atwood and Barbour, 2003; Barbour, 2001)
;
_computing_publication_material
;
X-Seed
;
_computing_structure_refinement 'SHELXL-97 (Sheldrick, 1997)'
_computing_structure_solution 'SHELXS-97 (Sheldrick, 1997)'
_diffrn_ambient_temperature 100(2)
_diffrn_measured_fraction_theta_full 0.869
_diffrn_measured_fraction_theta_max 0.869
_diffrn_measurement_device_type 'Bruker APEX CCD area-detector'
_diffrn_measurement_method \w
_diffrn_radiation_monochromator graphite
_diffrn_radiation_source 'fine-focus sealed tube'
_diffrn_radiation_type MoK\a
_diffrn_radiation_wavelength 0.71073
_diffrn_reflns_av_R_equivalents 0.1185
_diffrn_reflns_av_sigmaI/netI 0.1961
_diffrn_reflns_limit_h_max 10
_diffrn_reflns_limit_h_min -11
_diffrn_reflns_limit_k_max 16
_diffrn_reflns_limit_k_min -14
_diffrn_reflns_limit_l_max 23
_diffrn_reflns_limit_l_min -19
_diffrn_reflns_number 8012
_diffrn_reflns_theta_full 28.01
_diffrn_reflns_theta_max 28.01
_diffrn_reflns_theta_min 2.24
_diffrn_standards_number 0
_exptl_absorpt_coefficient_mu 1.368
_exptl_absorpt_correction_T_max 0.8316
_exptl_absorpt_correction_T_min 0.7349
_exptl_absorpt_correction_type multi-scan
_exptl_absorpt_process_details 'SADABS, Blessing, Acta Cryst. A51 (1995) 33-38'
_exptl_crystal_colour red
_exptl_crystal_density_diffrn 1.464
_exptl_crystal_density_method 'not measured'
_exptl_crystal_description plate
_exptl_crystal_F_000 908
_exptl_crystal_size_max 0.24
_exptl_crystal_size_mid 0.18
_exptl_crystal_size_min 0.14
_refine_diff_density_max 1.608
_refine_diff_density_min -1.160
_refine_diff_density_rms 0.197
_refine_ls_extinction_method none
_refine_ls_goodness_of_fit_ref 1.084
_refine_ls_hydrogen_treatment constr
_refine_ls_matrix_type full
_refine_ls_number_parameters 238
_refine_ls_number_reflns 4213
_refine_ls_number_restraints 0
_refine_ls_restrained_S_all 1.084
_refine_ls_R_factor_all 0.1973
_refine_ls_R_factor_gt 0.1044
_refine_ls_shift/su_max 0.736
_refine_ls_shift/su_mean 0.005
_refine_ls_structure_factor_coef Fsqd
_refine_ls_weighting_details 'calc w=1/[\s^2^(Fo^2^)+(0.0614P)^2^+24.2096P] where P=(Fo^2^+2Fc^2^)/3'
_refine_ls_weighting_scheme calc
_refine_ls_wR_factor_gt 0.1959
_refine_ls_wR_factor_ref 0.2310
_reflns_number_gt 2245
_reflns_number_total 4213
_reflns_threshold_expression >2sigma(I)
_cod_data_source_file b618495m.txt
_cod_data_source_block c:\docume~1\gol\desktop\cubox\acetr2~1\xm
_cod_original_cell_volume 2004.8(8)
_cod_original_sg_symbol_H-M P21/c
_cod_database_code 7052151

loop_
_symmetry_equiv_pos_as_xyz
'x, y, z'
'-x, y+1/2, -z+1/2'
'-x, -y, -z'
'x, -y-1/2, z-1/2'

loop_
_atom_site_label
_atom_site_type_symbol
_atom_site_fract_x
_atom_site_fract_y
_atom_site_fract_z
_atom_site_U_iso_or_equiv
_atom_site_adp_type
_atom_site_occupancy
_atom_site_symmetry_multiplicity
_atom_site_calc_flag
_atom_site_refinement_flags
_atom_site_disorder_assembly
_atom_site_disorder_group
Cu1 Cu 0.25227(14) 0.18982(9) 0.38183(7) 0.0103(3) Uani 1 1 d . . .
Cl1 Cl 0.0198(3) 0.11544(18) 0.40853(13) 0.0121(5) Uani 1 1 d . . .
Cl2 Cl 0.4234(3) 0.1266(2) 0.29958(14) 0.0179(6) Uani 1 1 d . . .
N4 N 0.8264(9) 0.6964(7) 0.6807(4) 0.0135(18) Uani 1 1 d . . .
N3 N 0.9503(9) 0.5557(6) 0.7169(4) 0.0109(18) Uani 1 1 d . . .
C2 C 0.3014(12) 0.0991(7) 0.5332(5) 0.012(2) Uani 1 1 d . . .
H2 H 0.1951 0.0799 0.5370 0.014 Uiso 1 1 calc R . .
N1 N 0.3628(10) 0.1544(6) 0.4747(4) 0.0128(19) Uani 1 1 d . . .
C1 C 0.5129(11) 0.1678(8) 0.4910(6) 0.015(2) Uani 1 1 d . . .
C15 C 0.7957(12) 0.6753(7) 0.7542(5) 0.013(2) Uani 1 1 d . . .
H15 H 0.7296 0.7152 0.7844 0.016 Uiso 1 1 calc R . .
N2 N 0.5505(9) 0.1218(6) 0.5570(4) 0.0113(18) Uani 1 1 d . . .
C13 C 0.9214(11) 0.6200(8) 0.6595(5) 0.013(2) Uani 1 1 d . . .
C5 C 0.7092(11) 0.1037(8) 0.5890(6) 0.015(2) Uani 1 1 d . . .
H5A H 0.7756 0.0749 0.5503 0.018 Uiso 1 1 calc R . .
H5B H 0.7027 0.0508 0.6284 0.018 Uiso 1 1 calc R . .
C7 C 0.7469(12) 0.2408(8) 0.6885(6) 0.017(2) Uani 1 1 d . . .
H7 H 0.6643 0.2104 0.7148 0.020 Uiso 1 1 calc R . .
C3 C 0.4156(11) 0.0767(8) 0.5841(5) 0.013(2) Uani 1 1 d . . .
H3 H 0.4058 0.0386 0.6285 0.016 Uiso 1 1 calc R . .
C12 C 1.0445(12) 0.4594(7) 0.7153(5) 0.011(2) Uani 1 1 d . . .
H12A H 1.0781 0.4408 0.7662 0.013 Uiso 1 1 calc R . .
H12B H 1.1392 0.4722 0.6867 0.013 Uiso 1 1 calc R . .
C10 C 0.9951(11) 0.3270(7) 0.6152(5) 0.013(2) Uani 1 1 d . . .
H10 H 1.0792 0.3565 0.5895 0.015 Uiso 1 1 calc R . .
C6 C 0.7873(11) 0.2002(8) 0.6209(5) 0.013(2) Uani 1 1 d . . .
C14 C 0.8724(12) 0.5914(8) 0.7752(5) 0.013(2) Uani 1 1 d . . .
H14 H 0.8730 0.5613 0.8230 0.015 Uiso 1 1 calc R . .
C9 C 0.9544(12) 0.3687(8) 0.6809(6) 0.015(2) Uani 1 1 d . . .
C8 C 0.8274(12) 0.3259(8) 0.7179(6) 0.015(2) Uani 1 1 d . . .
H8 H 0.7965 0.3554 0.7632 0.018 Uiso 1 1 calc R . .
C4 C 0.6270(13) 0.2264(10) 0.4478(6) 0.028(3) Uani 1 1 d . . .
H4A H 0.7120 0.1799 0.4343 0.042 Uiso 1 1 calc R . .
H4B H 0.6690 0.2841 0.4775 0.042 Uiso 1 1 calc R . .
H4C H 0.5755 0.2538 0.4031 0.042 Uiso 1 1 calc R . .
C11 C 0.9165(12) 0.2432(8) 0.5853(5) 0.014(2) Uani 1 1 d . . .
H11 H 0.9496 0.2138 0.5404 0.016 Uiso 1 1 calc R . .
C16 C 0.9850(14) 0.6075(8) 0.5844(6) 0.024(3) Uani 1 1 d . . .
H16A H 0.9673 0.6716 0.5562 0.037 Uiso 1 1 calc R . .
H16B H 0.9324 0.5494 0.5592 0.037 Uiso 1 1 calc R . .
H16C H 1.0970 0.5934 0.5885 0.037 Uiso 1 1 calc R . .
C18 C 0.5689(15) 0.5347(11) 0.4183(7) 0.034(3) Uani 1 1 d . . .
C17 C 0.4401(18) 0.5055(15) 0.3721(9) 0.070(6) Uani 1 1 d . . .
H17A H 0.4418 0.4301 0.3642 0.105 Uiso 1 1 calc R . .
H17B H 0.4466 0.5412 0.3246 0.105 Uiso 1 1 calc R . .
H17C H 0.3431 0.5250 0.3956 0.105 Uiso 1 1 calc R . .
N5 N 0.6739(15) 0.5513(16) 0.4554(7) 0.086(6) Uani 1 1 d . . .

loop_
_atom_site_aniso_label
_atom_site_aniso_U_11
_atom_site_aniso_U_22
_atom_site_aniso_U_33
_atom_site_aniso_U_23
_atom_site_aniso_U_13
_atom_site_aniso_U_12
Cu1 0.0117(6) 0.0088(6) 0.0103(6) 0.0028(5) -0.0010(5) -0.0013(5)
Cl1 0.0137(13) 0.0098(11) 0.0129(12) -0.0003(9) 0.0015(10) -0.0025(9)
Cl2 0.0184(14) 0.0166(13) 0.0188(14) 0.0060(10) 0.0050(11) 0.0060(11)
N4 0.015(5) 0.017(4) 0.008(4) 0.007(4) -0.002(3) 0.001(4)
N3 0.014(5) 0.007(4) 0.011(4) 0.003(3) -0.003(4) 0.002(3)
C2 0.016(6) 0.007(5) 0.012(5) 0.004(4) 0.001(4) 0.003(4)
N1 0.015(5) 0.012(4) 0.011(4) -0.001(3) 0.000(4) 0.004(3)
C1 0.006(5) 0.022(6) 0.017(6) 0.005(4) -0.003(4) 0.000(4)
C15 0.028(6) 0.012(5) 0.000(4) -0.004(4) 0.003(4) -0.002(4)
N2 0.013(5) 0.009(4) 0.013(4) 0.002(3) -0.002(4) -0.005(3)
C13 0.008(5) 0.010(5) 0.019(6) 0.000(4) -0.009(4) -0.005(4)
C5 0.011(5) 0.010(5) 0.023(6) 0.003(4) -0.008(4) -0.001(4)
C7 0.011(6) 0.016(5) 0.023(6) 0.003(4) 0.002(5) 0.003(4)
C3 0.013(6) 0.018(5) 0.008(5) 0.000(4) 0.005(4) -0.002(4)
C12 0.016(6) 0.015(5) 0.001(5) -0.001(4) 0.004(4) -0.002(4)
C10 0.012(5) 0.006(5) 0.019(5) 0.002(4) 0.000(4) 0.001(4)
C6 0.017(6) 0.009(5) 0.012(5) -0.003(4) -0.004(4) 0.003(4)
C14 0.021(6) 0.017(5) 0.000(5) 0.002(4) 0.005(4) -0.001(4)
C9 0.015(6) 0.012(5) 0.016(6) 0.005(4) -0.004(4) -0.002(4)
C8 0.019(6) 0.012(5) 0.015(5) -0.001(4) 0.004(4) -0.001(4)
C4 0.017(6) 0.038(7) 0.028(7) 0.005(5) -0.004(5) -0.010(5)
C11 0.015(6) 0.015(5) 0.011(5) -0.001(4) 0.001(4) 0.000(4)
C16 0.036(7) 0.011(5) 0.026(6) 0.009(5) 0.002(5) 0.015(5)
C18 0.025(8) 0.049(9) 0.029(8) 0.010(6) 0.011(6) -0.003(6)
C17 0.052(11) 0.107(15) 0.049(10) 0.043(10) -0.018(8) -0.032(10)
N5 0.024(8) 0.20(2) 0.035(8) 0.031(10) 0.000(6) -0.035(9)

loop_
_atom_type_symbol
_atom_type_description
_atom_type_scat_dispersion_real
_atom_type_scat_dispersion_imag
_atom_type_scat_source
C C 0.0033 0.0016 'International Tables Vol C Tables 4.2.6.8 and 6.1.1.4'
H H 0.0000 0.0000 'International Tables Vol C Tables 4.2.6.8 and 6.1.1.4'
N N 0.0061 0.0033 'International Tables Vol C Tables 4.2.6.8 and 6.1.1.4'
Cl Cl 0.1484 0.1585 'International Tables Vol C Tables 4.2.6.8 and 6.1.1.4'
Cu Cu 0.3201 1.2651 'International Tables Vol C Tables 4.2.6.8 and 6.1.1.4'

loop_
_geom_angle_atom_site_label_1
_geom_angle_atom_site_label_2
_geom_angle_atom_site_label_3
_geom_angle
_geom_angle_site_symmetry_1
_geom_angle_site_symmetry_3
_geom_angle_publ_flag
N4 Cu1 N1 145.1(3) 3_666 . ?
N4 Cu1 Cl2 96.0(3) 3_666 . ?
N1 Cu1 Cl2 100.1(3) . . ?
N4 Cu1 Cl1 98.4(3) 3_666 . ?
N1 Cu1 Cl1 97.2(3) . . ?
Cl2 Cu1 Cl1 125.18(10) . . ?
C13 N4 C15 105.3(8) . . ?
C13 N4 Cu1 125.7(7) . 3_666 ?
C15 N4 Cu1 128.9(7) . 3_666 ?
C13 N3 C14 108.3(8) . . ?
C13 N3 C12 125.9(8) . . ?
C14 N3 C12 125.7(8) . . ?
C3 C2 N1 110.2(9) . . ?
C1 N1 C2 106.4(8) . . ?
C1 N1 Cu1 127.2(7) . . ?
C2 N1 Cu1 126.0(7) . . ?
N1 C1 N2 110.1(9) . . ?
N1 C1 C4 127.1(9) . . ?
N2 C1 C4 122.8(9) . . ?
C14 C15 N4 109.3(9) . . ?
C1 N2 C3 108.1(8) . . ?
C1 N2 C5 127.0(8) . . ?
C3 N2 C5 124.0(8) . . ?
N4 C13 N3 109.2(9) . . ?
N4 C13 C16 125.5(9) . . ?
N3 C13 C16 125.3(9) . . ?
N2 C5 C6 114.4(8) . . ?
C6 C7 C8 120.0(10) . . ?
C2 C3 N2 105.3(8) . . ?
N3 C12 C9 112.1(8) . . ?
C9 C10 C11 121.2(10) . . ?
C7 C6 C11 118.5(9) . . ?
C7 C6 C5 121.7(9) . . ?
C11 C6 C5 119.4(9) . . ?
C15 C14 N3 107.9(8) . . ?
C10 C9 C8 119.1(9) . . ?
C10 C9 C12 121.3(9) . . ?
C8 C9 C12 119.6(9) . . ?
C7 C8 C9 120.4(10) . . ?
C10 C11 C6 120.6(9) . . ?
N5 C18 C17 175.5(18) . . ?

loop_
_geom_bond_atom_site_label_1
_geom_bond_atom_site_label_2
_geom_bond_distance
_geom_bond_site_symmetry_2
_geom_bond_publ_flag
Cu1 N4 1.960(8) 3_666 ?
Cu1 N1 1.966(8) . ?
Cu1 Cl2 2.275(3) . ?
Cu1 Cl1 2.278(3) . ?
N4 C13 1.341(13) . ?
N4 C15 1.396(12) . ?
N4 Cu1 1.960(8) 3_666 ?
N3 C13 1.347(12) . ?
N3 C14 1.349(12) . ?
N3 C12 1.480(12) . ?
C2 C3 1.360(13) . ?
C2 N1 1.395(12) . ?
N1 C1 1.326(12) . ?
C1 N2 1.368(12) . ?
C1 C4 1.478(14) . ?
C15 C14 1.315(13) . ?
N2 C3 1.396(12) . ?
N2 C5 1.486(12) . ?
C13 C16 1.492(15) . ?
C5 C6 1.517(13) . ?
C7 C6 1.388(14) . ?
C7 C8 1.394(14) . ?
C12 C9 1.524(13) . ?
C10 C9 1.363(14) . ?
C10 C11 1.375(13) . ?
C6 C11 1.412(14) . ?
C9 C8 1.409(14) . ?
C18 N5 1.132(16) . ?
C18 C17 1.420(19) . ?

loop_
_geom_torsion_atom_site_label_1
_geom_torsion_atom_site_label_2
_geom_torsion_atom_site_label_3
_geom_torsion_atom_site_label_4
_geom_torsion
_geom_torsion_site_symmetry_1
_geom_torsion_site_symmetry_2
_geom_torsion_site_symmetry_3
_geom_torsion_site_symmetry_4
_geom_torsion_publ_flag
C3 C2 N1 C1 -1.6(11) . . . . ?
C3 C2 N1 Cu1 171.8(7) . . . . ?
N4 Cu1 N1 C1 -71.3(11) 3_666 . . . ?
Cl2 Cu1 N1 C1 44.9(9) . . . . ?
Cl1 Cu1 N1 C1 172.7(8) . . . . ?
N4 Cu1 N1 C2 116.7(8) 3_666 . . . ?
Cl2 Cu1 N1 C2 -127.1(7) . . . . ?
Cl1 Cu1 N1 C2 0.6(8) . . . . ?
C2 N1 C1 N2 1.0(11) . . . . ?
Cu1 N1 C1 N2 -172.3(6) . . . . ?
C2 N1 C1 C4 -176.8(11) . . . . ?
Cu1 N1 C1 C4 9.9(16) . . . . ?
C13 N4 C15 C14 1.4(11) . . . . ?
Cu1 N4 C15 C14 -179.9(7) 3_666 . . . ?
N1 C1 N2 C3 -0.1(11) . . . . ?
C4 C1 N2 C3 177.8(10) . . . . ?
N1 C1 N2 C5 169.1(9) . . . . ?
C4 C1 N2 C5 -12.9(16) . . . . ?
C15 N4 C13 N3 -0.9(10) . . . . ?
Cu1 N4 C13 N3 -179.7(6) 3_666 . . . ?
C15 N4 C13 C16 178.9(10) . . . . ?
Cu1 N4 C13 C16 0.1(14) 3_666 . . . ?
C14 N3 C13 N4 0.2(11) . . . . ?
C12 N3 C13 N4 177.3(8) . . . . ?
C14 N3 C13 C16 -179.6(10) . . . . ?
C12 N3 C13 C16 -2.6(15) . . . . ?
C1 N2 C5 C6 75.9(13) . . . . ?
C3 N2 C5 C6 -116.5(10) . . . . ?
N1 C2 C3 N2 1.5(11) . . . . ?
C1 N2 C3 C2 -0.9(11) . . . . ?
C5 N2 C3 C2 -170.5(8) . . . . ?
C13 N3 C12 C9 -78.6(12) . . . . ?
C14 N3 C12 C9 98.0(11) . . . . ?
C8 C7 C6 C11 3.8(14) . . . . ?
C8 C7 C6 C5 176.2(9) . . . . ?
N2 C5 C6 C7 76.7(12) . . . . ?
N2 C5 C6 C11 -110.9(10) . . . . ?
N4 C15 C14 N3 -1.3(12) . . . . ?
C13 N3 C14 C15 0.7(11) . . . . ?
C12 N3 C14 C15 -176.4(9) . . . . ?
C11 C10 C9 C8 -1.3(14) . . . . ?
C11 C10 C9 C12 178.0(9) . . . . ?
N3 C12 C9 C10 112.6(10) . . . . ?
N3 C12 C9 C8 -68.1(11) . . . . ?
C6 C7 C8 C9 -2.8(15) . . . . ?
C10 C9 C8 C7 1.5(14) . . . . ?
C12 C9 C8 C7 -177.9(9) . . . . ?
C9 C10 C11 C6 2.4(15) . . . . ?
C7 C6 C11 C10 -3.6(14) . . . . ?
C5 C6 C11 C10 -176.3(9) . . . . ?
